data_7204172
loop_
_publ_author_name
'Takafumi Sato'
'Masayuki Seko'
'Ryoichi Takasawa'
'Isao Yoshikawa'
'Koji Araki'

_publ_section_title
;
 Mesoscopic-scale sheet-like assembly: critical role of inter-tape
 hydrogen bonds in the organogel formation and gel--liquid crystal
 transition of an alkylsilylated deoxyguanosine--dodecane system
;
_journal_issue 12
_journal_name_full 'J. Mater. Chem.'
_journal_page_first 3018
_journal_page_last 3022
_journal_paper_doi 10.1039/b105000c
_journal_volume 11
_chemical_formula_moiety 'C42 H49 N5 O4 Si2'
_chemical_formula_sum 'C42 H49 N5 O4 Si2'
_chemical_formula_weight 744.04
_chemical_name_systematic
; 
2'-deoxy-3',5'-O-bis(tert-butyldiphenylsilyl)-guanosine
;
_space_group_IT_number 19
_symmetry_cell_setting orthorhombic
_symmetry_space_group_name_Hall 'P 2ac 2ab'
_symmetry_space_group_name_H-M 'P 21 21 21'
_atom_sites_solution_hydrogens geom
_atom_sites_solution_primary direct
_atom_sites_solution_secondary difmap
_audit_creation_method SHELXL-97
_cell_angle_alpha 90.00
_cell_angle_beta 90.00
_cell_angle_gamma 90.00
_cell_formula_units_Z 4
_cell_length_a 9.5300(1)
_cell_length_b 11.0750(1)
_cell_length_c 39.4220(3)
_cell_measurement_reflns_used 40833
_cell_measurement_temperature 100
_cell_measurement_theta_max 73.25
_cell_measurement_theta_min 2.24
_cell_volume 4160.79(7)
_computing_cell_refinement 'HKL Scalepack'
_computing_data_collection 'MacScience Xpress'
_computing_data_reduction 'Denzo and Scalepack'
_computing_molecular_graphics maXus
_computing_structure_refinement 'SHELXL-97 (Sheldrick, 1997)'
_computing_structure_solution 'SHELXS-97 (Sheldrick, 1990)'
_diffrn_ambient_temperature 100
_diffrn_measurement_device_type 'Mac Science DIP-Lab'
_diffrn_measurement_method IP
_diffrn_radiation_monochromator graphite
_diffrn_radiation_source 'fine-focus sealed tube'
_diffrn_radiation_type CuK\a
_diffrn_radiation_wavelength 1.54184
_diffrn_reflns_av_R_equivalents 0.032
_diffrn_reflns_av_sigmaI/netI 0.0135
_diffrn_reflns_limit_h_max 11
_diffrn_reflns_limit_h_min 0
_diffrn_reflns_limit_k_max 13
_diffrn_reflns_limit_k_min 0
_diffrn_reflns_limit_l_max 48
_diffrn_reflns_limit_l_min -48
_diffrn_reflns_number 7002
_diffrn_reflns_theta_max 73.25
_diffrn_reflns_theta_min 2.24
_exptl_absorpt_coefficient_mu 1.137
_exptl_absorpt_correction_T_max 0.9044
_exptl_absorpt_correction_T_min 0.8179
_exptl_absorpt_correction_type integration
_exptl_crystal_colour colourless
_exptl_crystal_density_diffrn 1.188
_exptl_crystal_density_method 'not measured'
_exptl_crystal_description plate
_exptl_crystal_F_000 1584
_exptl_crystal_size_max 0.25
_exptl_crystal_size_mid 0.17
_exptl_crystal_size_min 0.11
_refine_diff_density_max 0.959
_refine_diff_density_min -0.461
_refine_diff_density_rms 0.078
_refine_ls_abs_structure_details 'Flack H D (1983), Acta Cryst. A39, 876-881'
_refine_ls_abs_structure_Flack 0.22(4)
_refine_ls_extinction_method none
_refine_ls_goodness_of_fit_ref 1.044
_refine_ls_hydrogen_treatment mixed
_refine_ls_matrix_type full
_refine_ls_number_parameters 480
_refine_ls_number_reflns 7002
_refine_ls_number_restraints 0
_refine_ls_restrained_S_all 1.044
_refine_ls_R_factor_all 0.0658
_refine_ls_R_factor_gt 0.0637
_refine_ls_shift/su_max 0.001
_refine_ls_shift/su_mean 0.000
_refine_ls_structure_factor_coef Fsqd
_refine_ls_weighting_details 'calc w=1/[\s^2^(Fo^2^)+(0.1145P)^2^+4.1631P] where P=(Fo^2^+2Fc^2^)/3'
_refine_ls_weighting_scheme calc
_refine_ls_wR_factor_gt 0.1776
_refine_ls_wR_factor_ref 0.1885
_reflns_number_gt 6926
_reflns_number_total 7002
_reflns_threshold_expression >2sigma(I)
_cod_data_source_file b105000c.txt
_cod_data_source_block TBDPS-dG
_cod_database_code 7204172

loop_
_symmetry_equiv_pos_as_xyz
'x, y, z'
'-x+1/2, -y, z+1/2'
'x+1/2, -y+1/2, -z'
'-x, y+1/2, -z+1/2'

loop_
_atom_site_label
_atom_site_type_symbol
_atom_site_fract_x
_atom_site_fract_y
_atom_site_fract_z
_atom_site_U_iso_or_equiv
_atom_site_adp_type
_atom_site_occupancy
_atom_site_symmetry_multiplicity
_atom_site_calc_flag
_atom_site_refinement_flags
_atom_site_disorder_assembly
_atom_site_disorder_group
N1 N 1.4577(4) -0.2696(3) 0.73227(7) 0.0385(7) Uani 1 1 d . . .
H1 H 1.4846(18) -0.320(3) 0.7426(7) 0.046 Uiso 1 1 calc R . .
C2 C 1.3937(4) -0.2979(3) 0.70257(9) 0.0391(8) Uani 1 1 d . . .
N2 N 1.3837(4) -0.4152(3) 0.69486(8) 0.0446(8) Uani 1 1 d . . .
H2A H 1.3438(15) -0.4380(9) 0.6753(7) 0.054 Uiso 1 1 calc R . .
H2B H 1.4169(13) -0.471(2) 0.7093(5) 0.054 Uiso 1 1 calc R . .
N3 N 1.3442(4) -0.2172(3) 0.68105(7) 0.0377(7) Uani 1 1 d . . .
C4 C 1.3622(4) -0.1032(3) 0.69267(8) 0.0352(8) Uani 1 1 d . . .
C5 C 1.4220(5) -0.0656(3) 0.72262(9) 0.0390(8) Uani 1 1 d . . .
C6 C 1.4770(4) -0.1539(3) 0.74493(8) 0.0364(8) Uani 1 1 d . . .
O6 O 1.5385(3) -0.1377(2) 0.77240(6) 0.0441(7) Uani 1 1 d . . .
N7 N 1.4221(4) 0.0587(3) 0.72452(8) 0.0403(7) Uani 1 1 d . . .
C8 C 1.3630(5) 0.0958(3) 0.69617(9) 0.0396(8) Uani 1 1 d . . .
H8 H 1.3482 0.1781 0.6904 0.047 Uiso 1 1 calc . . .
N9 N 1.3251(4) -0.0015(3) 0.67572(7) 0.0370(7) Uani 1 1 d . . .
C10 C 1.2551(4) 0.0012(3) 0.64286(8) 0.0379(8) Uani 1 1 d . . .
H10 H 1.3016 -0.0585 0.6275 0.045 Uiso 1 1 calc . . .
C11 C 1.1002(4) -0.0265(3) 0.64432(9) 0.0388(8) Uani 1 1 d . . .
H11A H 1.0560 0.0079 0.6649 0.047 Uiso 1 1 calc . . .
H11B H 1.0822 -0.1145 0.6435 0.047 Uiso 1 1 calc . . .
C12 C 1.0499(4) 0.0364(3) 0.61234(8) 0.0373(8) Uani 1 1 d . . .
H12 H 0.9469 0.0533 0.6127 0.045 Uiso 1 1 calc . . .
O13 O 1.0917(3) -0.0329(3) 0.58360(7) 0.0494(7) Uani 1 1 d . . .
C14 C 1.1383(4) 0.1512(4) 0.61309(8) 0.0368(8) Uani 1 1 d . . .
H14 H 1.1555 0.1797 0.5894 0.044 Uiso 1 1 calc . . .
O15 O 1.2698(3) 0.1181(3) 0.62870(6) 0.0386(6) Uani 1 1 d . . .
C16 C 1.0753(5) 0.2519(4) 0.63369(9) 0.0451(9) Uani 1 1 d . . .
H16A H 1.0612 0.2247 0.6574 0.054 Uiso 1 1 calc . . .
H16B H 1.1401 0.3218 0.6340 0.054 Uiso 1 1 calc . . .
O17 O 0.9454(3) 0.2867(3) 0.61947(6) 0.0444(7) Uani 1 1 d . . .
Si18 Si 1.00193(12) -0.12476(11) 0.55885(2) 0.0429(3) Uani 1 1 d . . .
C19 C 0.8183(6) -0.1419(5) 0.57551(13) 0.0603(12) Uani 1 1 d . . .
C20 C 0.8028(6) -0.2130(6) 0.60544(12) 0.0658(14) Uani 1 1 d . . .
H20 H 0.8848 -0.2478 0.6151 0.079 Uiso 1 1 calc . . .
C21 C 0.6775(7) -0.2341(6) 0.62105(13) 0.0712(14) Uani 1 1 d . . .
H21 H 0.6699 -0.2833 0.6407 0.085 Uiso 1 1 calc . . .
C22 C 0.5639(6) -0.1799(6) 0.60659(13) 0.0675(14) Uani 1 1 d . . .
H22 H 0.4771 -0.1910 0.6180 0.081 Uiso 1 1 calc . . .
C23 C 0.5593(7) -0.1131(6) 0.57841(14) 0.0720(15) Uani 1 1 d . . .
H23 H 0.4753 -0.0803 0.5693 0.086 Uiso 1 1 calc . . .
C24 C 0.6988(7) -0.0961(5) 0.56305(13) 0.0704(15) Uani 1 1 d . . .
H24 H 0.7044 -0.0494 0.5429 0.084 Uiso 1 1 calc . . .
C25 C 1.0821(5) -0.2788(4) 0.56392(9) 0.0462(9) Uani 1 1 d . . .
C26 C 1.2000(5) -0.2960(4) 0.58288(10) 0.0500(10) Uani 1 1 d . . .
H26 H 1.2424 -0.2283 0.5935 0.060 Uiso 1 1 calc . . .
C27 C 1.2600(6) -0.4088(5) 0.58713(11) 0.0561(11) Uani 1 1 d . . .
H27 H 1.3427 -0.4169 0.6004 0.067 Uiso 1 1 calc . . .
C28 C 1.2013(6) -0.5094(4) 0.57230(13) 0.0608(12) Uani 1 1 d . . .
H28 H 1.2428 -0.5868 0.5747 0.073 Uiso 1 1 calc . . .
C29 C 1.0798(7) -0.4934(5) 0.55383(16) 0.0744(16) Uani 1 1 d . . .
H29 H 1.0362 -0.5618 0.5438 0.089 Uiso 1 1 calc . . .
C30 C 1.0190(7) -0.3801(5) 0.54943(14) 0.0703(15) Uani 1 1 d . . .
H30 H 0.9351 -0.3718 0.5366 0.084 Uiso 1 1 calc . . .
C31 C 1.0311(6) -0.0632(5) 0.51486(10) 0.0568(12) Uani 1 1 d . . .
C32 C 0.9548(8) -0.1438(5) 0.48810(11) 0.0756(18) Uani 1 1 d . . .
H32A H 0.8535 -0.1422 0.4924 0.113 Uiso 1 1 calc . . .
H32B H 0.9891 -0.2269 0.4899 0.113 Uiso 1 1 calc . . .
H32C H 0.9738 -0.1127 0.4653 0.113 Uiso 1 1 calc . . .
C33 C 1.1896(7) -0.0638(6) 0.50859(13) 0.0744(16) Uani 1 1 d . . .
H33A H 1.2250 -0.1467 0.5102 0.112 Uiso 1 1 calc . . .
H33B H 1.2361 -0.0135 0.5257 0.112 Uiso 1 1 calc . . .
H33C H 1.2092 -0.0316 0.4859 0.112 Uiso 1 1 calc . . .
C34 C 0.9776(9) 0.0669(6) 0.51223(17) 0.090(2) Uani 1 1 d . . .
H34A H 0.8762 0.0684 0.5163 0.136 Uiso 1 1 calc . . .
H34B H 0.9974 0.0984 0.4895 0.136 Uiso 1 1 calc . . .
H34C H 1.0250 0.1170 0.5292 0.136 Uiso 1 1 calc . . .
Si35 Si 0.80942(13) 0.32185(10) 0.64379(2) 0.0409(3) Uani 1 1 d . . .
C36 C 0.7899(5) 0.1970(4) 0.67592(9) 0.0422(9) Uani 1 1 d . . .
C37 C 0.7411(5) 0.0820(4) 0.66639(9) 0.0449(9) Uani 1 1 d . . .
H37 H 0.7070 0.0699 0.6440 0.054 Uiso 1 1 calc . . .
C38 C 0.7417(5) -0.0128(4) 0.68868(11) 0.0497(10) Uani 1 1 d . . .
H38 H 0.7087 -0.0897 0.6816 0.060 Uiso 1 1 calc . . .
C39 C 0.7900(5) 0.0027(4) 0.72147(11) 0.0499(10) Uani 1 1 d . . .
H39 H 0.7888 -0.0627 0.7371 0.060 Uiso 1 1 calc . . .
C40 C 0.8398(5) 0.1140(4) 0.73124(10) 0.0524(11) Uani 1 1 d . . .
H40 H 0.8755 0.1248 0.7535 0.063 Uiso 1 1 calc . . .
C41 C 0.8383(5) 0.2102(4) 0.70887(10) 0.0474(10) Uani 1 1 d . . .
H41 H 0.8710 0.2869 0.7162 0.057 Uiso 1 1 calc . . .
C42 C 0.8536(5) 0.4664(4) 0.66596(9) 0.0416(9) Uani 1 1 d . . .
C43 C 0.7756(5) 0.5136(4) 0.69360(10) 0.0430(9) Uani 1 1 d . . .
H43 H 0.6965 0.4706 0.7019 0.052 Uiso 1 1 calc . . .
C44 C 0.8138(5) 0.6216(4) 0.70854(10) 0.0513(10) Uani 1 1 d . . .
H44 H 0.7601 0.6527 0.7269 0.062 Uiso 1 1 calc . . .
C45 C 0.9302(6) 0.6850(4) 0.69696(11) 0.0531(11) Uani 1 1 d . . .
H45 H 0.9568 0.7585 0.7076 0.064 Uiso 1 1 calc . . .
C46 C 1.0067(5) 0.6416(4) 0.67012(11) 0.0493(10) Uani 1 1 d . . .
H46 H 1.0860 0.6851 0.6622 0.059 Uiso 1 1 calc . . .
C47 C 0.9680(5) 0.5335(4) 0.65450(10) 0.0460(10) Uani 1 1 d . . .
H47 H 1.0206 0.5051 0.6357 0.055 Uiso 1 1 calc . . .
C48 C 0.6554(5) 0.3418(4) 0.61375(9) 0.0470(10) Uani 1 1 d . . .
C49 C 0.5260(6) 0.3671(6) 0.63404(12) 0.0651(14) Uani 1 1 d . . .
H49A H 0.5064 0.2985 0.6490 0.098 Uiso 1 1 calc . . .
H49B H 0.4464 0.3794 0.6187 0.098 Uiso 1 1 calc . . .
H49C H 0.5403 0.4399 0.6477 0.098 Uiso 1 1 calc . . .
C50 C 0.6306(8) 0.2301(7) 0.59193(16) 0.099(3) Uani 1 1 d . . .
H50A H 0.7151 0.2128 0.5786 0.148 Uiso 1 1 calc . . .
H50B H 0.5515 0.2447 0.5766 0.148 Uiso 1 1 calc . . .
H50C H 0.6093 0.1610 0.6066 0.148 Uiso 1 1 calc . . .
C51 C 0.6889(7) 0.4458(6) 0.59007(14) 0.0801(19) Uani 1 1 d . . .
H51A H 0.7735 0.4268 0.5770 0.120 Uiso 1 1 calc . . .
H51B H 0.7049 0.5193 0.6034 0.120 Uiso 1 1 calc . . .
H51C H 0.6100 0.4587 0.5745 0.120 Uiso 1 1 calc . . .

loop_
_atom_site_aniso_label
_atom_site_aniso_U_11
_atom_site_aniso_U_22
_atom_site_aniso_U_33
_atom_site_aniso_U_23
_atom_site_aniso_U_13
_atom_site_aniso_U_12
N1 0.050(2) 0.0321(15) 0.0333(14) 0.0017(11) -0.0050(12) 0.0003(14)
C2 0.043(2) 0.0369(19) 0.0372(17) 0.0009(14) -0.0026(15) 0.0000(17)
N2 0.062(2) 0.0333(16) 0.0387(15) -0.0020(12) -0.0107(15) 0.0022(16)
N3 0.046(2) 0.0328(15) 0.0346(14) -0.0016(11) -0.0069(12) -0.0001(14)
C4 0.038(2) 0.0342(18) 0.0339(16) -0.0014(13) -0.0014(13) 0.0003(16)
C5 0.049(2) 0.0338(18) 0.0344(17) -0.0005(14) -0.0020(15) 0.0015(17)
C6 0.042(2) 0.0352(18) 0.0321(16) -0.0007(13) -0.0037(14) 0.0022(16)
O6 0.0560(19) 0.0377(14) 0.0388(12) -0.0007(10) -0.0120(11) -0.0005(13)
N7 0.051(2) 0.0329(15) 0.0364(15) 0.0011(12) -0.0103(14) -0.0002(15)
C8 0.049(2) 0.0356(18) 0.0343(16) -0.0002(14) -0.0042(15) -0.0007(17)
N9 0.0413(19) 0.0377(16) 0.0319(13) -0.0009(11) -0.0045(12) -0.0024(14)
C10 0.044(2) 0.0384(18) 0.0309(15) -0.0003(14) -0.0034(14) -0.0007(16)
C11 0.042(2) 0.0377(18) 0.0369(17) 0.0011(14) -0.0011(15) -0.0031(17)
C12 0.041(2) 0.0409(19) 0.0298(15) -0.0031(13) 0.0001(14) -0.0062(16)
O13 0.0426(17) 0.0687(19) 0.0370(13) -0.0136(12) 0.0050(12) -0.0064(15)
C14 0.0342(19) 0.048(2) 0.0281(15) 0.0077(14) -0.0029(13) -0.0028(16)
O15 0.0348(14) 0.0474(15) 0.0336(11) 0.0071(10) -0.0028(10) -0.0028(12)
C16 0.048(2) 0.051(2) 0.0358(17) 0.0032(16) -0.0085(15) 0.001(2)
O17 0.0429(16) 0.0513(16) 0.0389(13) 0.0076(11) -0.0072(11) 0.0023(13)
Si18 0.0368(6) 0.0594(7) 0.0326(5) -0.0057(4) -0.0013(4) -0.0011(5)
C19 0.050(3) 0.059(3) 0.072(3) -0.025(2) -0.007(2) 0.002(2)
C20 0.054(3) 0.088(4) 0.055(3) -0.002(2) 0.006(2) -0.011(3)
C21 0.072(4) 0.081(4) 0.061(3) -0.002(3) 0.007(3) 0.001(3)
C22 0.059(3) 0.080(4) 0.063(3) -0.024(3) -0.006(2) 0.018(3)
C23 0.069(4) 0.085(4) 0.063(3) -0.010(3) 0.008(2) -0.024(3)
C24 0.089(4) 0.057(3) 0.065(3) 0.001(2) 0.000(3) 0.011(3)
C25 0.045(2) 0.060(3) 0.0344(17) 0.0028(16) 0.0005(15) -0.009(2)
C26 0.042(2) 0.060(3) 0.048(2) -0.0042(18) -0.0013(17) -0.005(2)
C27 0.055(3) 0.064(3) 0.050(2) 0.006(2) 0.0005(19) 0.003(2)
C28 0.065(3) 0.046(2) 0.071(3) 0.014(2) 0.008(2) -0.004(2)
C29 0.078(4) 0.047(3) 0.098(4) 0.002(3) -0.027(3) -0.013(3)
C30 0.076(4) 0.059(3) 0.076(3) -0.001(2) -0.027(3) -0.013(3)
C31 0.061(3) 0.067(3) 0.043(2) 0.0068(19) -0.0059(19) 0.017(2)
C32 0.119(5) 0.075(4) 0.033(2) -0.002(2) -0.014(2) 0.012(4)
C33 0.079(4) 0.090(4) 0.055(3) 0.025(3) 0.022(3) 0.016(3)
C34 0.110(6) 0.060(3) 0.101(4) 0.017(3) -0.042(4) 0.016(4)
Si35 0.0444(6) 0.0420(5) 0.0364(5) 0.0069(4) -0.0041(4) -0.0024(5)
C36 0.041(2) 0.043(2) 0.0421(19) 0.0026(15) -0.0018(15) -0.0041(18)
C37 0.046(2) 0.050(2) 0.0391(18) 0.0011(16) 0.0055(16) -0.0052(19)
C38 0.054(3) 0.046(2) 0.050(2) -0.0028(17) 0.0119(18) -0.012(2)
C39 0.055(3) 0.043(2) 0.051(2) 0.0123(17) 0.0073(19) 0.001(2)
C40 0.060(3) 0.057(3) 0.0402(19) 0.0125(18) -0.0062(18) -0.003(2)
C41 0.054(3) 0.044(2) 0.045(2) 0.0050(16) -0.0027(17) -0.007(2)
C42 0.045(2) 0.042(2) 0.0380(17) 0.0084(14) -0.0062(15) -0.0001(18)
C43 0.041(2) 0.043(2) 0.0453(19) 0.0073(16) 0.0010(16) 0.0003(18)
C44 0.055(3) 0.053(2) 0.045(2) 0.0012(17) -0.0043(18) 0.000(2)
C45 0.064(3) 0.050(2) 0.046(2) 0.0019(18) -0.0178(19) -0.007(2)
C46 0.048(3) 0.047(2) 0.053(2) 0.0105(17) -0.0083(18) -0.008(2)
C47 0.047(3) 0.047(2) 0.0435(19) 0.0098(16) -0.0005(16) -0.0035(19)
C48 0.047(2) 0.057(2) 0.0370(18) 0.0076(17) -0.0053(16) 0.002(2)
C49 0.050(3) 0.096(4) 0.050(2) 0.010(2) -0.0045(19) -0.001(3)
C50 0.107(5) 0.103(5) 0.087(4) -0.042(4) -0.056(4) 0.035(4)
C51 0.068(4) 0.096(4) 0.077(3) 0.048(3) -0.029(3) -0.024(3)

loop_
_atom_type_symbol
_atom_type_description
_atom_type_scat_dispersion_real
_atom_type_scat_dispersion_imag
_atom_type_scat_source
C C 0.0181 0.0091 'International Tables Vol C Tables 4.2.6.8 and 6.1.1.4'
H H 0.0000 0.0000 'International Tables Vol C Tables 4.2.6.8 and 6.1.1.4'
O O 0.0492 0.0322 'International Tables Vol C Tables 4.2.6.8 and 6.1.1.4'
N N 0.0311 0.0180 'International Tables Vol C Tables 4.2.6.8 and 6.1.1.4'
Si Si 0.2541 0.3302 'International Tables Vol C Tables 4.2.6.8 and 6.1.1.4'

loop_
_geom_angle_atom_site_label_1
_geom_angle_atom_site_label_2
_geom_angle_atom_site_label_3
_geom_angle
_geom_angle_site_symmetry_1
_geom_angle_site_symmetry_3
_geom_angle_publ_flag
C2 N1 C6 125.7(3) . . ?
N3 C2 N2 119.1(3) . . ?
N3 C2 N1 123.9(4) . . ?
N2 C2 N1 116.9(3) . . ?
C2 N3 C4 111.7(3) . . ?
N3 C4 N9 125.1(3) . . ?
N3 C4 C5 128.6(3) . . ?
N9 C4 C5 106.2(3) . . ?
C4 C5 N7 110.4(3) . . ?
C4 C5 C6 118.6(3) . . ?
N7 C5 C6 131.0(3) . . ?
O6 C6 N1 120.6(3) . . ?
O6 C6 C5 128.0(3) . . ?
N1 C6 C5 111.4(3) . . ?
C8 N7 C5 105.4(3) . . ?
N7 C8 N9 111.1(3) . . ?
C4 N9 C8 106.8(3) . . ?
C4 N9 C10 125.0(3) . . ?
C8 N9 C10 128.1(3) . . ?
O15 C10 N9 108.9(3) . . ?
O15 C10 C11 107.3(3) . . ?
N9 C10 C11 114.2(3) . . ?
C10 C11 C12 100.6(3) . . ?
O13 C12 C11 109.0(3) . . ?
O13 C12 C14 108.1(3) . . ?
C11 C12 C14 101.1(3) . . ?
C12 O13 Si18 131.1(3) . . ?
O15 C14 C16 107.7(3) . . ?
O15 C14 C12 106.0(3) . . ?
C16 C14 C12 114.1(3) . . ?
C10 O15 C14 108.3(3) . . ?
O17 C16 C14 109.7(3) . . ?
C16 O17 Si35 121.3(2) . . ?
O13 Si18 C19 109.81(18) . . ?
O13 Si18 C25 106.62(18) . . ?
C19 Si18 C25 104.5(2) . . ?
O13 Si18 C31 104.2(2) . . ?
C19 Si18 C31 119.7(2) . . ?
C25 Si18 C31 111.5(2) . . ?
C24 C19 C20 115.1(5) . . ?
C24 C19 Si18 128.7(5) . . ?
C20 C19 Si18 116.2(4) . . ?
C21 C20 C19 123.9(5) . . ?
C22 C21 C20 115.6(5) . . ?
C23 C22 C21 128.2(6) . . ?
C22 C23 C24 112.5(6) . . ?
C19 C24 C23 124.6(5) . . ?
C26 C25 C30 117.9(5) . . ?
C26 C25 Si18 121.4(3) . . ?
C30 C25 Si18 120.7(4) . . ?
C25 C26 C27 122.3(4) . . ?
C28 C27 C26 120.7(5) . . ?
C27 C28 C29 117.5(5) . . ?
C28 C29 C30 122.0(5) . . ?
C29 C30 C25 119.6(5) . . ?
C33 C31 C34 108.8(5) . . ?
C33 C31 C32 110.4(5) . . ?
C34 C31 C32 109.7(4) . . ?
C33 C31 Si18 107.0(3) . . ?
C34 C31 Si18 110.7(4) . . ?
C32 C31 Si18 110.3(4) . . ?
O17 Si35 C42 107.14(18) . . ?
O17 Si35 C36 107.07(17) . . ?
C42 Si35 C36 109.63(17) . . ?
O17 Si35 C48 105.72(16) . . ?
C42 Si35 C48 111.45(19) . . ?
C36 Si35 C48 115.4(2) . . ?
C41 C36 C37 117.1(4) . . ?
C41 C36 Si35 121.3(3) . . ?
C37 C36 Si35 121.2(3) . . ?
C38 C37 C36 121.4(4) . . ?
C37 C38 C39 120.4(4) . . ?
C40 C39 C38 119.2(4) . . ?
C39 C40 C41 120.6(4) . . ?
C40 C41 C36 121.3(4) . . ?
C47 C42 C43 117.5(4) . . ?
C47 C42 Si35 118.7(3) . . ?
C43 C42 Si35 123.8(3) . . ?
C44 C43 C42 120.5(4) . . ?
C43 C44 C45 120.5(4) . . ?
C46 C45 C44 120.0(4) . . ?
C45 C46 C47 120.0(4) . . ?
C42 C47 C46 121.4(4) . . ?
C49 C48 C51 111.1(5) . . ?
C49 C48 C50 109.0(5) . . ?
C51 C48 C50 107.6(5) . . ?
C49 C48 Si35 109.0(3) . . ?
C51 C48 Si35 108.0(3) . . ?
C50 C48 Si35 112.1(3) . . ?

loop_
_geom_bond_atom_site_label_1
_geom_bond_atom_site_label_2
_geom_bond_distance
_geom_bond_site_symmetry_2
_geom_bond_publ_flag
N1 C2 1.357(5) . ?
N1 C6 1.387(5) . ?
C2 N3 1.320(5) . ?
C2 N2 1.337(5) . ?
N3 C4 1.354(5) . ?
C4 N9 1.357(5) . ?
C4 C5 1.376(5) . ?
C5 N7 1.379(5) . ?
C5 C6 1.416(5) . ?
C6 O6 1.244(4) . ?
N7 C8 1.317(5) . ?
C8 N9 1.393(5) . ?
N9 C10 1.458(4) . ?
C10 O15 1.417(5) . ?
C10 C11 1.509(6) . ?
C11 C12 1.518(5) . ?
C12 O13 1.425(4) . ?
C12 C14 1.525(5) . ?
O13 Si18 1.649(3) . ?
C14 O15 1.444(4) . ?
C14 C16 1.505(6) . ?
C16 O17 1.413(5) . ?
O17 Si35 1.658(3) . ?
Si18 C19 1.879(6) . ?
Si18 C25 1.880(5) . ?
Si18 C31 1.884(4) . ?
C19 C24 1.340(8) . ?
C19 C20 1.426(8) . ?
C20 C21 1.364(8) . ?
C21 C22 1.363(8) . ?
C22 C23 1.335(8) . ?
C23 C24 1.473(9) . ?
C25 C26 1.362(6) . ?
C25 C30 1.395(7) . ?
C26 C27 1.384(7) . ?
C27 C28 1.377(7) . ?
C28 C29 1.379(8) . ?
C29 C30 1.393(8) . ?
C31 C33 1.530(8) . ?
C31 C34 1.531(8) . ?
C31 C32 1.561(7) . ?
Si35 C42 1.872(4) . ?
Si35 C36 1.885(4) . ?
Si35 C48 1.899(4) . ?
C36 C41 1.386(5) . ?
C36 C37 1.407(6) . ?
C37 C38 1.369(6) . ?
C38 C39 1.383(6) . ?
C39 C40 1.375(7) . ?
C40 C41 1.383(6) . ?
C42 C47 1.394(6) . ?
C42 C43 1.419(6) . ?
C43 C44 1.382(6) . ?
C44 C45 1.391(7) . ?
C45 C46 1.372(7) . ?
C46 C47 1.396(6) . ?
C48 C49 1.497(7) . ?
C48 C51 1.517(6) . ?
C48 C50 1.525(7) . ?

loop_
_cod_related_entry_id
_cod_related_entry_database
_cod_related_entry_code
1 ChemSpider 30653700
